data_2000314
loop_
_publ_author_name
'Yeap, G.-Y.'
'Fun, H.-K.'
'Teo, S.-B.'
'Teoh, S.-G.'

_publ_section_title
;
 Structure of 1-(2-methyl-2,3-dihydrobenzothiazol-2-yl)-2-propanone
;
_journal_issue 6
_journal_name_full 'Acta Crystallographica Section C'
_journal_page_first 1347
_journal_page_last 1348
_journal_paper_doi 10.1107/S0108270190013695
_journal_volume 47
_journal_year 1991
_chemical_formula_sum 'C11 H13 N O S'
_space_group_crystal_system monoclinic
_space_group_IT_number 14
_space_group_name_Hall '-P 2ybc'
_space_group_name_H-M_alt 'P 1 21/c 1'
_cell_angle_alpha 90
_cell_angle_beta 111.770(10)
_cell_angle_gamma 90
_cell_formula_units_Z 4
_cell_length_a 8.433(2)
_cell_length_b 12.9320(10)
_cell_length_c 10.503(3)
_cell_volume 1063.7(4)
_diffrn_radiation_type mo
_diffrn_radiation_wavelength .71069
_exptl_absorpt_coefficient_mu .26
_exptl_crystal_density_diffrn 1.294
_exptl_crystal_density_meas 1.307
_exptl_crystal_F_000 440
_cod_data_source_file li0060.cif
_cod_data_source_block li0060a
_cod_depositor_comments
;
 Updating space group information and adding the symmetry operation list.

 Antanas Vaitkus,
 2018-06-15
;
_cod_original_cell_volume 1063.7(7)
_cod_original_sg_symbol_H-M P21/c
_cod_original_formula_sum 'C11 H13 O1 N1 S1'
_cod_database_code 2000314

loop_
_space_group_symop_id
_space_group_symop_operation_xyz
1 x,y,z
2 -x,y+1/2,-z+1/2
3 -x,-y,-z
4 x,-y+1/2,z+1/2

loop_
_atom_site_label
_atom_site_fract_x
_atom_site_fract_y
_atom_site_fract_z
S .25530(10) .86300(10) .02870(10)
N .3142(3) .8409(2) -.1965(2)
C1 .1425(3) .8662(2) -.2373(2)
C2 .0302(4) .8811(2) -.3696(3)
C3 -.1351(4) .9139(2) -.3920(3)
C4 -.1871(4) .9301(2) -.2853(3)
C5 -.0759(3) .9144(2) -.1516(3)
C6 .0885(3) .8827(2) -.1289(3)
C7 .3860(3) .8003(2) -.0567(2)
C8 .3682(4) .6836(2) -.0540(3)
C9 .5710(3) .8357(2) .0085(2)
C10 .6546(3) .8221(2) .1600(2)
O .5770(3) .7906(2) .2281(2)
C11 .8387(4) .8520(2) .2235(3)
H1 .3790(3) .8492(2) -.2541(2)
H2 .0653(4) .8690(2) -.4455(3)
H3 -.2138(4) .9254(2) -.4841(3)
H4 -.3108(4) .9526(2) -.3030(3)
H5 -.1124(3) .9253(2) -.0763(3)
H6 .4127(4) .6600(2) .0393(3)
H7 .4327(4) .6533(2) -.1030(3)
H8 .2506(4) .6634(2) -.0964(3)
H9 .5746(3) .9079(2) -.0113(2)
H10 .6361(3) .7974(2) -.0335(2)
H11 .8875(4) .8326(2) .1576(3)
H12 .8959(4) .8157(2) .3078(3)
H13 .8517(4) .9252(2) .2396(3)
